data_2240127
loop_
_publ_author_name
'Jeyaseelan, S.'
'Asha, K.V.'
'Venkateshappa, G.'
'Raghavendrakumar, P.'
'Palakshamurthy, B.S.'

_publ_section_title
;
 Crystal structure of 1-tosyl-1,2,3,4-tetrahydroquinoline
;
_journal_coeditor_code HB7292
_journal_issue 11
_journal_name_full 'Acta Crystallographica Section E'
_journal_page_first o1176
_journal_paper_doi 10.1107/S1600536814022181
_journal_volume 70
_journal_year 2014
_chemical_formula_iupac 'C16 H17 N O2 S'
_chemical_formula_moiety 'C16 H17 N O2 S'
_chemical_formula_sum 'C16 H17 N O2 S'
_chemical_formula_weight 287.37
_chemical_melting_point 402
_chemical_name_systematic
;
1-Tosyl-1,2,3,4-tetrahydroquinoline
;
_space_group_IT_number 14
_symmetry_cell_setting monoclinic
_symmetry_space_group_name_Hall '-P 2yn'
_symmetry_space_group_name_H-M 'P 1 21/n 1'
_atom_sites_solution_hydrogens geom
_atom_sites_solution_primary direct
_atom_sites_solution_secondary difmap
_audit_creation_method SHELXL-97
_cell_angle_alpha 90.00
_cell_angle_beta 98.107(4)
_cell_angle_gamma 90.00
_cell_formula_units_Z 4
_cell_length_a 8.2176(7)
_cell_length_b 8.0468(6)
_cell_length_c 22.2439(18)
_cell_measurement_reflns_used 2327
_cell_measurement_temperature 94(2)
_cell_measurement_theta_max 25.0
_cell_measurement_theta_min 1.9
_cell_volume 1456.2(2)
_computing_cell_refinement
;
SAINT (Bruker, 2013)
;
_computing_data_collection
;
APEX2 (Bruker, 2013)
;
_computing_data_reduction
;
SAINT (Bruker, 2013)
;
_computing_molecular_graphics
;
ORTEP-3 for Windows (Farrugia, 2012) and Mercury (Macrae <i>et al.</i>,
2008)
;
_computing_publication_material
;
SHELXL97 (Sheldrick, 2008)
;
_computing_structure_refinement
;
SHELXL97 (Sheldrick, 2008)
;
_computing_structure_solution
;
SHELXS97 (Sheldrick, 2008)
;
_diffrn_ambient_temperature 94(2)
_diffrn_detector_area_resol_mean 1.9
_diffrn_measured_fraction_theta_full 1.000
_diffrn_measured_fraction_theta_max 1.000
_diffrn_measurement_device_type 'Bruker APEXII CCD '
_diffrn_measurement_method 'phi and \w scans'
_diffrn_radiation_monochromator graphite
_diffrn_radiation_source 'fine-focus sealed tube'
_diffrn_radiation_type MoK\a
_diffrn_radiation_wavelength 0.71073
_diffrn_reflns_av_R_equivalents 0.0463
_diffrn_reflns_av_sigmaI/netI 0.0215
_diffrn_reflns_limit_h_max 9
_diffrn_reflns_limit_h_min -9
_diffrn_reflns_limit_k_max 9
_diffrn_reflns_limit_k_min -9
_diffrn_reflns_limit_l_max 26
_diffrn_reflns_limit_l_min -26
_diffrn_reflns_number 20017
_diffrn_reflns_theta_full 24.98
_diffrn_reflns_theta_max 24.98
_diffrn_reflns_theta_min 1.85
_diffrn_standards_interval_count 22
_diffrn_standards_interval_time 22
_exptl_absorpt_coefficient_mu 0.223
_exptl_absorpt_correction_T_max 0.9610
_exptl_absorpt_correction_T_min 0.9485
_exptl_absorpt_correction_type multi-scan
_exptl_absorpt_process_details
;
(SADABS; Bruker, 2013)
;
_exptl_crystal_colour colourless
_exptl_crystal_density_diffrn 1.311
_exptl_crystal_density_method 'not measured'
_exptl_crystal_description Prism
_exptl_crystal_F_000 608
_exptl_crystal_size_max 0.24
_exptl_crystal_size_mid 0.22
_exptl_crystal_size_min 0.18
_refine_diff_density_max 0.232
_refine_diff_density_min -0.365
_refine_ls_extinction_method none
_refine_ls_goodness_of_fit_ref 1.094
_refine_ls_hydrogen_treatment constr
_refine_ls_matrix_type full
_refine_ls_number_constraints 0
_refine_ls_number_parameters 182
_refine_ls_number_reflns 2568
_refine_ls_number_restraints 0
_refine_ls_restrained_S_all 1.094
_refine_ls_R_factor_all 0.0430
_refine_ls_R_factor_gt 0.0387
_refine_ls_shift/su_max 0.001
_refine_ls_shift/su_mean 0.000
_refine_ls_structure_factor_coef Fsqd
_refine_ls_weighting_details 'calc w=1/[\s^2^(Fo^2^)+(0.0362P)^2^+0.8395P] where P=(Fo^2^+2Fc^2^)/3'
_refine_ls_weighting_scheme calc
_refine_ls_wR_factor_gt 0.0983
_refine_ls_wR_factor_ref 0.1009
_reflns_number_gt 2327
_reflns_number_total 2568
_reflns_threshold_expression I>2\s(I)
_cod_data_source_file hb7292sup1.cif
_cod_data_source_block I
_cod_original_sg_symbol_H-M 'P 21/n'
_cod_database_code 2240127
_cod_database_fobs_code 2240127

loop_
_symmetry_equiv_pos_as_xyz
'x, y, z'
'-x+1/2, y+1/2, -z+1/2'
'-x, -y, -z'
'x-1/2, -y-1/2, z-1/2'

loop_
_atom_site_type_symbol
_atom_site_label
_atom_site_fract_x
_atom_site_fract_y
_atom_site_fract_z
_atom_site_U_iso_or_equiv
_atom_site_adp_type
_atom_site_calc_flag
_atom_site_refinement_flags
_atom_site_occupancy
_atom_site_symmetry_multiplicity
C C1 0.5482(2) 0.4736(2) 0.17137(8) 0.0359(4) Uani d . 1 1
C C2 0.5261(3) 0.6396(2) 0.15480(9) 0.0461(5) Uani d . 1 1
H H2 0.4386 0.7015 0.1675 0.055 Uiso calc R 1 1
C C3 0.6312(3) 0.7140(3) 0.12003(10) 0.0565(6) Uani d . 1 1
H H3 0.6146 0.8265 0.1078 0.068 Uiso calc R 1 1
C C4 0.7605(3) 0.6253(3) 0.10294(10) 0.0593(6) Uani d . 1 1
H H4 0.8319 0.6758 0.0782 0.071 Uiso calc R 1 1
C C5 0.7859(2) 0.4634(3) 0.12175(9) 0.0509(5) Uani d . 1 1
H H5 0.8772 0.4043 0.1106 0.061 Uiso calc R 1 1
C C6 0.6818(2) 0.3838(2) 0.15666(8) 0.0400(4) Uani d . 1 1
C C7 0.7232(3) 0.2110(3) 0.18038(11) 0.0553(6) Uani d . 1 1
H H7A 0.7451 0.1398 0.1461 0.066 Uiso calc R 1 1
H H7B 0.8255 0.2161 0.2098 0.066 Uiso calc R 1 1
C C8 0.5908(3) 0.1313(3) 0.21082(11) 0.0553(6) Uani d . 1 1
H H8A 0.6394 0.0426 0.2386 0.066 Uiso calc R 1 1
H H8B 0.5079 0.0799 0.1798 0.066 Uiso calc R 1 1
C C9 0.5085(3) 0.2589(3) 0.24637(9) 0.0505(5) Uani d . 1 1
H H9A 0.4200 0.2043 0.2651 0.061 Uiso calc R 1 1
H H9B 0.5900 0.3033 0.2795 0.061 Uiso calc R 1 1
C C10 0.2228(2) 0.2132(2) 0.12881(8) 0.0368(4) Uani d . 1 1
C C11 0.2794(3) 0.2300(3) 0.07339(9) 0.0536(5) Uani d . 1 1
H H11 0.3210 0.3333 0.0616 0.064 Uiso calc R 1 1
C C12 0.2741(4) 0.0936(3) 0.03583(10) 0.0661(7) Uani d . 1 1
H H12 0.3131 0.1040 -0.0022 0.079 Uiso calc R 1 1
C C13 0.2137(3) -0.0582(3) 0.05179(10) 0.0577(6) Uani d . 1 1
C C14 0.1579(3) -0.0714(3) 0.10703(10) 0.0524(5) Uani d . 1 1
H H14 0.1156 -0.1745 0.1187 0.063 Uiso calc R 1 1
C C15 0.1626(2) 0.0630(2) 0.14573(9) 0.0427(4) Uani d . 1 1
H H15 0.1244 0.0520 0.1839 0.051 Uiso calc R 1 1
C C16 0.2090(4) -0.2057(4) 0.00972(13) 0.0920(10) Uani d . 1 1
H H16A 0.2151 -0.3085 0.0336 0.138 Uiso calc R 1 1
H H16B 0.3025 -0.2004 -0.0131 0.138 Uiso calc R 1 1
H H16C 0.1062 -0.2042 -0.0186 0.138 Uiso calc R 1 1
O O1 0.15775(18) 0.33842(19) 0.22946(7) 0.0548(4) Uani d . 1 1
O O2 0.19664(17) 0.52807(17) 0.14578(7) 0.0532(4) Uani d . 1 1
N N 0.43800(18) 0.39748(19) 0.20781(7) 0.0381(4) Uani d . 1 1
S S 0.24138(5) 0.38103(6) 0.17987(2) 0.03916(16) Uani d . 1 1

loop_
_atom_site_aniso_label
_atom_site_aniso_U_11
_atom_site_aniso_U_22
_atom_site_aniso_U_33
_atom_site_aniso_U_12
_atom_site_aniso_U_13
_atom_site_aniso_U_23
C1 0.0337(9) 0.0389(10) 0.0349(9) -0.0051(8) 0.0038(7) -0.0037(8)
C2 0.0459(11) 0.0401(11) 0.0527(11) -0.0041(9) 0.0082(9) -0.0020(9)
C3 0.0605(14) 0.0486(12) 0.0607(13) -0.0124(11) 0.0102(11) 0.0080(10)
C4 0.0523(13) 0.0752(16) 0.0527(12) -0.0209(12) 0.0152(10) 0.0045(12)
C5 0.0367(11) 0.0699(15) 0.0470(11) -0.0057(10) 0.0092(9) -0.0098(11)
C6 0.0341(10) 0.0479(11) 0.0373(9) -0.0024(8) 0.0025(8) -0.0061(8)
C7 0.0451(12) 0.0545(13) 0.0660(14) 0.0119(10) 0.0070(10) -0.0018(11)
C8 0.0496(12) 0.0458(12) 0.0689(14) 0.0112(10) 0.0029(10) 0.0139(10)
C9 0.0495(12) 0.0565(13) 0.0457(11) 0.0021(10) 0.0074(9) 0.0137(10)
C10 0.0365(10) 0.0350(10) 0.0381(9) 0.0010(8) 0.0028(7) 0.0014(8)
C11 0.0704(15) 0.0471(12) 0.0444(11) -0.0039(11) 0.0118(10) 0.0067(9)
C12 0.0952(19) 0.0675(16) 0.0370(11) 0.0029(14) 0.0138(12) -0.0015(11)
C13 0.0697(15) 0.0497(13) 0.0498(12) 0.0089(11) -0.0056(11) -0.0092(10)
C14 0.0595(13) 0.0374(11) 0.0578(13) -0.0024(10) -0.0002(10) 0.0005(9)
C15 0.0454(11) 0.0390(10) 0.0439(10) -0.0020(8) 0.0066(9) 0.0028(8)
C16 0.127(3) 0.0716(19) 0.0739(18) 0.0083(18) 0.0008(18) -0.0298(15)
O1 0.0478(8) 0.0610(9) 0.0612(9) -0.0083(7) 0.0268(7) -0.0128(7)
O2 0.0399(8) 0.0352(7) 0.0831(11) 0.0066(6) 0.0040(7) 0.0050(7)
N 0.0361(8) 0.0379(8) 0.0410(8) -0.0006(7) 0.0084(7) 0.0007(7)
S 0.0332(3) 0.0345(3) 0.0516(3) 0.00026(18) 0.0119(2) -0.0035(2)

loop_
_atom_type_symbol
_atom_type_description
_atom_type_scat_dispersion_real
_atom_type_scat_dispersion_imag
_atom_type_scat_source
C C 0.0033 0.0016 'International Tables Vol C Tables 4.2.6.8 and 6.1.1.4'
H H 0.0000 0.0000 'International Tables Vol C Tables 4.2.6.8 and 6.1.1.4'
O O 0.0106 0.0060 'International Tables Vol C Tables 4.2.6.8 and 6.1.1.4'
N N 0.0061 0.0033 'International Tables Vol C Tables 4.2.6.8 and 6.1.1.4'
S S 0.1246 0.1234 'International Tables Vol C Tables 4.2.6.8 and 6.1.1.4'

loop_
_geom_angle_atom_site_label_1
_geom_angle_atom_site_label_2
_geom_angle_atom_site_label_3
_geom_angle_site_symmetry_1
_geom_angle
C2 C1 C6 . 120.95(17)
C2 C1 N . 119.39(17)
C6 C1 N . 119.52(17)
C3 C2 C1 . 119.9(2)
C3 C2 H2 . 120.1
C1 C2 H2 . 120.1
C2 C3 C4 . 120.0(2)
C2 C3 H3 . 120.0
C4 C3 H3 . 120.0
C5 C4 C3 . 119.8(2)
C5 C4 H4 . 120.1
C3 C4 H4 . 120.1
C4 C5 C6 . 121.8(2)
C4 C5 H5 . 119.1
C6 C5 H5 . 119.1
C5 C6 C1 . 117.40(19)
C5 C6 C7 . 119.59(18)
C1 C6 C7 . 122.88(17)
C8 C7 C6 . 114.12(17)
C8 C7 H7A . 108.7
C6 C7 H7A . 108.7
C8 C7 H7B . 108.7
C6 C7 H7B . 108.7
H7A C7 H7B . 107.6
C7 C8 C9 . 110.59(19)
C7 C8 H8A . 109.5
C9 C8 H8A . 109.5
C7 C8 H8B . 109.5
C9 C8 H8B . 109.5
H8A C8 H8B . 108.1
N C9 C8 . 112.16(16)
N C9 H9A . 109.2
C8 C9 H9A . 109.2
N C9 H9B . 109.2
C8 C9 H9B . 109.2
H9A C9 H9B . 107.9
C15 C10 C11 . 120.52(18)
C15 C10 S . 119.94(14)
C11 C10 S . 119.40(15)
C12 C11 C10 . 118.5(2)
C12 C11 H11 . 120.8
C10 C11 H11 . 120.8
C11 C12 C13 . 122.0(2)
C11 C12 H12 . 119.0
C13 C12 H12 . 119.0
C14 C13 C12 . 118.3(2)
C14 C13 C16 . 120.8(2)
C12 C13 C16 . 120.9(2)
C13 C14 C15 . 121.0(2)
C13 C14 H14 . 119.5
C15 C14 H14 . 119.5
C10 C15 C14 . 119.75(19)
C10 C15 H15 . 120.1
C14 C15 H15 . 120.1
C13 C16 H16A . 109.5
C13 C16 H16B . 109.5
H16A C16 H16B . 109.5
C13 C16 H16C . 109.5
H16A C16 H16C . 109.5
H16B C16 H16C . 109.5
C1 N C9 . 115.09(15)
C1 N S . 118.90(12)
C9 N S . 116.17(13)
O1 S O2 1 119.76(9)
O1 S N 1 106.36(9)
O2 S N 1 107.38(8)
O1 S C10 1 107.98(9)
O2 S C10 1 107.57(9)
N S C10 . 107.19(8)

loop_
_geom_bond_atom_site_label_1
_geom_bond_atom_site_label_2
_geom_bond_site_symmetry_2
_geom_bond_distance
C1 C2 . 1.390(3)
C1 C6 . 1.392(3)
C1 N . 1.435(2)
C2 C3 . 1.375(3)
C2 H2 . 0.9500
C3 C4 . 1.377(3)
C3 H3 . 0.9500
C4 C5 . 1.375(3)
C4 H4 . 0.9500
C5 C6 . 1.390(3)
C5 H5 . 0.9500
C6 C7 . 1.509(3)
C7 C8 . 1.504(3)
C7 H7A . 0.9900
C7 H7B . 0.9900
C8 C9 . 1.512(3)
C8 H8A . 0.9900
C8 H8B . 0.9900
C9 N . 1.475(2)
C9 H9A . 0.9900
C9 H9B . 0.9900
C10 C15 . 1.378(3)
C10 C11 . 1.384(3)
C10 S . 1.7577(19)
C11 C12 . 1.377(3)
C11 H11 . 0.9500
C12 C13 . 1.384(3)
C12 H12 . 0.9500
C13 C14 . 1.374(3)
C13 C16 . 1.508(3)
C14 C15 . 1.379(3)
C14 H14 . 0.9500
C15 H15 . 0.9500
C16 H16A . 0.9800
C16 H16B . 0.9800
C16 H16C . 0.9800
O1 S . 1.4213(14)
O2 S . 1.4254(14)
N S . 1.6526(16)
S O1 1 1.4213(14)
S O2 1 1.4254(14)

loop_
_geom_hbond_atom_site_label_D
_geom_hbond_atom_site_label_H
_geom_hbond_atom_site_label_A
_geom_hbond_site_symmetry_A
_geom_hbond_distance_DH
_geom_hbond_distance_HA
_geom_hbond_distance_DA
_geom_hbond_angle_DHA
C14 H14 O2 1_545 0.95 2.53 3.340(2) 143
